data_2019961
loop_
_publ_author_name
'Atio\(glu, Zeliha'
'Akkurt, Mehmet'
'Jarrahpour, Aliasghar'
'Ebrahimi, Edris'
'B\"uy\"ukg\"ung\"or, Orhan'

_publ_section_title
;
 Crystal structure of 4-[(E)-(4-nitrobenzylidene)amino]phenol
;
_journal_coeditor_code HB7349
_journal_issue 2
_journal_name_full 'Acta Crystallographica Section E Crystallographic Communications'
_journal_page_first o113
_journal_paper_doi 10.1107/S2056989015000511
_journal_volume 71
_journal_year 2015
_chemical_formula_iupac 'C13 H10 N2 O3'
_chemical_formula_moiety 'C13 H10 N2 O3'
_chemical_formula_sum 'C13 H10 N2 O3'
_chemical_formula_weight 242.23
_chemical_name_systematic
;
4-[(<i>E</i>)-(4-Nitrobenzylidene)amino]phenol
;
_space_group_IT_number 2
_symmetry_cell_setting triclinic
_symmetry_space_group_name_Hall '-P 1'
_symmetry_space_group_name_H-M 'P -1'
_atom_sites_solution_hydrogens mixed
_cell_angle_alpha 72.926(4)
_cell_angle_beta 67.390(4)
_cell_angle_gamma 76.824(4)
_cell_formula_units_Z 8
_cell_length_a 12.3449(6)
_cell_length_b 13.4266(6)
_cell_length_c 15.7404(7)
_cell_measurement_reflns_used 25151
_cell_measurement_temperature 296(2)
_cell_measurement_theta_max 27.93
_cell_measurement_theta_min 1.80
_cell_volume 2282.6(2)
_computing_cell_refinement
;
X-AREA (Stoe & Cie, 2002)
;
_computing_data_collection
;
X-AREA (Stoe & Cie, 2002)
;
_computing_data_reduction
;
X-RED32 (Stoe & Cie, 2002)
;
_computing_molecular_graphics
;
ORTEP-3 for Windows (Farrugia, 2012)
;
_computing_publication_material
;
WinGX (Farrugia, 2012)
;
_computing_structure_refinement
;
SHELXL97 (Sheldrick, 2008, 2015)
;
_computing_structure_solution
;
SUPERFLIP (Palatinus & Chapuis, 2007)
;
_diffrn_ambient_temperature 296(2)
_diffrn_detector_area_resol_mean 6.67
_diffrn_measured_fraction_theta_full 0.998
_diffrn_measured_fraction_theta_max 0.989
_diffrn_measurement_device '2-circle goniometer'
_diffrn_measurement_device_type 'Stoe IPDS 2'
_diffrn_measurement_method '\w scans'
_diffrn_radiation_monochromator 'plane graphite'
_diffrn_radiation_type 'Mo K\a'
_diffrn_radiation_wavelength 0.71073
_diffrn_reflns_av_R_equivalents 0.0994
_diffrn_reflns_av_sigmaI/netI 0.0764
_diffrn_reflns_limit_h_max 15
_diffrn_reflns_limit_h_min -16
_diffrn_reflns_limit_k_max 17
_diffrn_reflns_limit_k_min -17
_diffrn_reflns_limit_l_max 20
_diffrn_reflns_limit_l_min -20
_diffrn_reflns_number 33476
_diffrn_reflns_reduction_process
;
;
_diffrn_reflns_theta_full 25.24
_diffrn_reflns_theta_max 27.58
_diffrn_reflns_theta_min 1.80
_exptl_absorpt_coefficient_mu 0.102
_exptl_absorpt_correction_T_max 0.9743
_exptl_absorpt_correction_T_min 0.9517
_exptl_absorpt_correction_type integration
_exptl_absorpt_process_details
;
(X-RED32; Stoe & Cie, 2002)
;
_exptl_crystal_colour colourless
_exptl_crystal_density_diffrn 1.410
_exptl_crystal_density_method 'Not Measured'
_exptl_crystal_description prism
_exptl_crystal_F_000 1008
_exptl_crystal_size_max 0.53
_exptl_crystal_size_mid 0.49
_exptl_crystal_size_min 0.41
_refine_diff_density_max 0.508
_refine_diff_density_min -0.257
_refine_ls_extinction_method none
_refine_ls_goodness_of_fit_ref 0.957
_refine_ls_hydrogen_treatment constr
_refine_ls_matrix_type full
_refine_ls_number_parameters 680
_refine_ls_number_reflns 10470
_refine_ls_number_restraints 5
_refine_ls_restrained_S_all 0.956
_refine_ls_R_factor_all 0.1366
_refine_ls_R_factor_gt 0.0697
_refine_ls_shift/su_max 0.000
_refine_ls_shift/su_mean 0.000
_refine_ls_structure_factor_coef Fsqd
_refine_ls_weighting_details 'w=1/[\s^2^(Fo^2^)+(0.0989P)^2^] where P=(Fo^2^+2Fc^2^)/3'
_refine_ls_weighting_scheme calc
_refine_ls_wR_factor_gt 0.1665
_refine_ls_wR_factor_ref 0.1967
_reflns_number_gt 5234
_reflns_number_total 10470
_reflns_threshold_expression I>2\s(I)
_cod_data_source_file hb7349sup1.cif
_cod_data_source_block I
_cod_original_cell_volume 2282.7(2)
_cod_database_code 2019961

loop_
_symmetry_equiv_pos_site_id
_symmetry_equiv_pos_as_xyz
1 x,y,z
2 -x,-y,-z

loop_
_atom_site_aniso_label
_atom_site_aniso_U_11
_atom_site_aniso_U_22
_atom_site_aniso_U_33
_atom_site_aniso_U_12
_atom_site_aniso_U_13
_atom_site_aniso_U_23
O1 0.0828(14) 0.0652(13) 0.0985(16) -0.0102(10) -0.0416(12) 0.0020(11)
O2 0.1063(18) 0.0661(15) 0.179(3) -0.0303(13) -0.0768(19) 0.0141(16)
O3 0.0831(15) 0.0768(15) 0.130(2) -0.0091(11) -0.0632(14) -0.0027(13)
N1 0.0649(13) 0.0607(14) 0.0675(14) -0.0099(10) -0.0244(11) -0.0082(11)
N2 0.0740(16) 0.0640(16) 0.0835(17) -0.0113(12) -0.0361(13) -0.0114(13)
C1 0.0549(15) 0.0656(17) 0.0673(16) -0.0179(12) -0.0255(12) -0.0038(13)
C2 0.0544(15) 0.081(2) 0.0685(17) -0.0084(13) -0.0273(13) -0.0117(15)
C3 0.0712(17) 0.0586(16) 0.0600(15) -0.0072(13) -0.0309(13) -0.0105(13)
C4 0.0634(16) 0.0664(18) 0.0587(15) -0.0152(13) -0.0205(13) -0.0024(13)
C5 0.0525(14) 0.0716(18) 0.0614(16) -0.0138(12) -0.0143(12) -0.0139(14)
C6 0.0627(15) 0.0600(16) 0.0555(14) -0.0134(12) -0.0220(12) -0.0096(12)
C7 0.0608(15) 0.0606(16) 0.0584(15) -0.0107(12) -0.0214(12) -0.0085(13)
C8 0.0547(14) 0.0623(16) 0.0562(15) -0.0104(12) -0.0162(11) -0.0142(12)
C9 0.0604(15) 0.0621(17) 0.0747(18) -0.0203(12) -0.0270(13) -0.0085(14)
C10 0.0570(15) 0.0708(19) 0.0754(18) -0.0112(13) -0.0295(13) -0.0162(15)
C11 0.0574(15) 0.0561(16) 0.0613(15) -0.0074(11) -0.0213(12) -0.0128(12)
C12 0.0655(16) 0.0620(18) 0.100(2) -0.0155(13) -0.0395(16) -0.0199(16)
C13 0.0675(17) 0.0663(19) 0.090(2) -0.0060(14) -0.0434(16) -0.0184(16)
O4 0.0802(14) 0.0668(13) 0.1097(17) -0.0073(10) -0.0450(13) 0.0074(12)
O5 0.0805(14) 0.0945(17) 0.1134(18) -0.0065(12) -0.0596(14) -0.0084(14)
O6 0.0985(16) 0.0586(13) 0.1221(19) -0.0195(12) -0.0481(14) 0.0009(13)
N3 0.0668(15) 0.107(2) 0.0671(15) -0.0061(14) -0.0209(13) -0.0146(15)
N4 0.0567(13) 0.0625(15) 0.0688(14) -0.0089(11) -0.0206(11) -0.0082(12)
C14 0.0573(15) 0.0617(17) 0.0696(17) -0.0062(12) -0.0205(13) -0.0112(13)
C15 0.0543(15) 0.0732(19) 0.0655(17) -0.0113(13) -0.0179(12) -0.0121(14)
C16 0.0575(15) 0.0638(18) 0.0599(15) -0.0048(13) -0.0173(12) -0.0051(13)
C17 0.0657(16) 0.0669(18) 0.0717(18) -0.0095(13) -0.0232(14) -0.0157(15)
C18 0.0597(15) 0.077(2) 0.0610(16) -0.0077(13) -0.0231(13) -0.0099(14)
C19 0.0610(15) 0.0600(17) 0.0500(14) 0.0004(12) -0.0115(12) -0.0036(12)
C20 0.072(2) 0.098(3) 0.094(2) -0.0238(18) -0.0156(18) -0.022(2)
C21 0.081(2) 0.0524(17) 0.0654(18) -0.0010(14) -0.0042(15) -0.0099(14)
C22 0.0570(16) 0.107(3) 0.0600(17) 0.0058(16) -0.0240(13) -0.0185(17)
C23 0.0583(15) 0.0758(19) 0.0648(16) -0.0127(13) -0.0230(13) -0.0163(14)
C24 0.0530(14) 0.0590(16) 0.0521(14) -0.0025(11) -0.0157(11) -0.0128(12)
C25 0.0657(16) 0.0652(19) 0.081(2) -0.0114(14) -0.0251(15) -0.0206(15)
C26 0.079(2) 0.068(2) 0.097(2) -0.0099(15) -0.0309(18) -0.0186(17)
O7 0.0836(14) 0.0649(13) 0.1052(17) -0.0191(10) -0.0400(12) 0.0026(12)
O8 0.0845(15) 0.0623(14) 0.148(2) -0.0069(11) -0.0510(15) 0.0085(14)
O9 0.0611(12) 0.0716(14) 0.1182(18) -0.0193(10) -0.0186(12) -0.0131(12)
N5 0.0585(13) 0.0572(14) 0.0683(14) -0.0084(10) -0.0236(11) -0.0102(11)
N6 0.0657(15) 0.0590(15) 0.0754(15) -0.0043(11) -0.0259(12) -0.0109(12)
C27 0.0576(15) 0.0666(17) 0.0631(16) -0.0065(12) -0.0287(13) -0.0123(13)
C28 0.0646(16) 0.0671(18) 0.0682(17) -0.0085(13) -0.0304(14) -0.0033(14)
C29 0.0566(15) 0.0559(16) 0.0638(16) -0.0101(12) -0.0159(12) -0.0056(13)
C30 0.0583(15) 0.0713(19) 0.0721(18) -0.0136(13) -0.0274(13) -0.0102(15)
C31 0.0506(13) 0.0600(16) 0.0681(16) -0.0047(11) -0.0270(12) -0.0078(13)
C32 0.0531(14) 0.0569(16) 0.0568(14) -0.0056(11) -0.0186(11) -0.0125(12)
C33 0.0571(15) 0.0575(16) 0.0632(16) -0.0070(12) -0.0205(12) -0.0131(13)
C34 0.0531(14) 0.0598(16) 0.0540(14) -0.0031(11) -0.0186(11) -0.0172(12)
C35 0.0498(13) 0.0599(16) 0.0704(17) 0.0000(11) -0.0224(12) -0.0158(13)
C36 0.0471(13) 0.0625(17) 0.0654(16) -0.0031(11) -0.0165(12) -0.0171(13)
C37 0.0589(15) 0.0534(15) 0.0611(15) -0.0105(11) -0.0189(12) -0.0152(12)
C38 0.0516(14) 0.0597(17) 0.092(2) 0.0066(12) -0.0254(14) -0.0243(15)
C39 0.0465(13) 0.0630(17) 0.0822(19) -0.0069(12) -0.0166(13) -0.0199(15)
O10A 0.077(2) 0.067(2) 0.081(8) -0.0226(15) -0.028(5) 0.002(5)
O11A 0.090(4) 0.026(5) 0.123(2) 0.010(4) -0.044(2) 0.005(4)
O12A 0.060(6) 0.0929(19) 0.122(7) -0.022(4) -0.039(3) -0.010(4)
N7A 0.058(3) 0.046(4) 0.066(2) -0.003(2) -0.025(2) 0.005(2)
N8A 0.063(6) 0.046(8) 0.066(6) -0.017(4) -0.021(5) -0.003(5)
C40A 0.0567(16) 0.0599(16) 0.0564(17) -0.0131(9) -0.0179(11) -0.0057(12)
C41A 0.0567(16) 0.0599(16) 0.0564(17) -0.0131(9) -0.0179(11) -0.0057(12)
C42A 0.0567(16) 0.0599(16) 0.0564(17) -0.0131(9) -0.0179(11) -0.0057(12)
C43A 0.0567(16) 0.0599(16) 0.0564(17) -0.0131(9) -0.0179(11) -0.0057(12)
C44A 0.0567(16) 0.0599(16) 0.0564(17) -0.0131(9) -0.0179(11) -0.0057(12)
C45A 0.0567(16) 0.0599(16) 0.0564(17) -0.0131(9) -0.0179(11) -0.0057(12)
C46A 0.067(3) 0.061(3) 0.065(3) -0.009(2) -0.028(2) -0.007(2)
C47A 0.042(4) 0.065(3) 0.060(3) 0.004(3) -0.023(3) -0.019(2)
C48A 0.056(4) 0.049(3) 0.083(3) -0.001(2) -0.037(3) -0.004(2)
C49A 0.059(3) 0.055(3) 0.079(3) -0.007(2) -0.033(3) -0.008(3)
C50A 0.074(5) 0.095(7) 0.053(5) -0.028(5) -0.019(4) -0.022(4)
C51A 0.081(5) 0.062(3) 0.081(5) 0.008(3) -0.039(4) -0.014(3)
C52A 0.053(3) 0.075(5) 0.068(3) -0.010(3) -0.019(3) -0.013(3)
O10 0.077(2) 0.067(2) 0.081(8) -0.0226(15) -0.028(5) 0.002(5)
O11 0.090(4) 0.026(5) 0.123(2) 0.010(4) -0.044(2) 0.005(4)
O12 0.060(6) 0.0929(19) 0.122(7) -0.022(4) -0.039(3) -0.010(4)
N7 0.059(7) 0.056(7) 0.082(5) 0.011(5) -0.042(5) -0.016(5)
N8 0.063(6) 0.046(8) 0.066(6) -0.017(4) -0.021(5) -0.003(5)
C40 0.052(3) 0.063(3) 0.070(4) -0.0075(17) -0.021(2) -0.010(3)
C41 0.052(3) 0.063(3) 0.070(4) -0.0075(17) -0.021(2) -0.010(3)
C42 0.052(3) 0.063(3) 0.070(4) -0.0075(17) -0.021(2) -0.010(3)
C43 0.052(3) 0.063(3) 0.070(4) -0.0075(17) -0.021(2) -0.010(3)
C44 0.052(3) 0.063(3) 0.070(4) -0.0075(17) -0.021(2) -0.010(3)
C45 0.052(3) 0.063(3) 0.070(4) -0.0075(17) -0.021(2) -0.010(3)
C46 0.044(4) 0.048(6) 0.059(5) 0.003(4) -0.018(4) -0.001(5)
C47 0.040(7) 0.064(8) 0.057(5) -0.010(6) -0.012(5) -0.018(5)
C48 0.028(6) 0.066(6) 0.094(7) 0.017(5) -0.029(6) -0.027(5)
C49 0.055(6) 0.061(8) 0.086(8) -0.009(5) -0.029(6) -0.022(6)
C50 0.033(5) 0.012(5) 0.049(7) 0.000(4) -0.014(4) 0.004(4)
C51 0.031(4) 0.067(6) 0.042(5) -0.011(4) -0.005(4) -0.011(5)
C52 0.059(6) 0.075(9) 0.055(5) -0.011(6) -0.013(5) -0.007(5)

loop_
_atom_site_type_symbol
_atom_site_label
_atom_site_fract_x
_atom_site_fract_y
_atom_site_fract_z
_atom_site_U_iso_or_equiv
_atom_site_thermal_displace_type
_atom_site_calc_flag
_atom_site_refinement_flags
_atom_site_occupancy
_atom_site_disorder_assembly
_atom_site_disorder_group
O O1 0.50039(19) -0.36460(16) 0.28944(16) 0.0835(8) Uani d D 1.000 A 1
O O2 0.1795(2) 0.53357(19) -0.1317(2) 0.1147(13) Uani d . 1.000 A 1
O O3 0.0208(2) 0.47714(17) -0.10965(19) 0.0933(10) Uani d . 1.000 A 1
N N1 0.3541(2) 0.04251(18) 0.12063(16) 0.0650(8) Uani d . 1.000 A 1
N N2 0.1187(2) 0.4635(2) -0.10289(18) 0.0718(9) Uani d . 1.000 A 1
C C1 0.5013(2) -0.0934(2) 0.15946(19) 0.0620(9) Uani d . 1.000 A 1
C C2 0.5401(2) -0.1958(2) 0.1993(2) 0.0673(10) Uani d . 1.000 A 1
C C3 0.4587(2) -0.2649(2) 0.25257(19) 0.0615(9) Uani d . 1.000 A 1
C C4 0.3386(2) -0.2317(2) 0.26808(19) 0.0645(9) Uani d . 1.000 A 1
C C5 0.3021(2) -0.1315(2) 0.22690(19) 0.0627(9) Uani d . 1.000 A 1
C C6 0.3833(2) -0.0606(2) 0.16962(18) 0.0587(9) Uani d . 1.000 A 1
C C7 0.2659(2) 0.0614(2) 0.09237(18) 0.0603(9) Uani d . 1.000 A 1
C C8 0.2321(2) 0.1657(2) 0.04025(18) 0.0580(9) Uani d . 1.000 A 1
C C9 0.1387(2) 0.1805(2) 0.0077(2) 0.0640(10) Uani d . 1.000 A 1
C C10 0.1018(2) 0.2770(2) -0.0398(2) 0.0652(10) Uani d . 1.000 A 1
C C11 0.1614(2) 0.3603(2) -0.05649(19) 0.0581(9) Uani d . 1.000 A 1
C C12 0.2590(2) 0.3470(2) -0.0295(2) 0.0708(10) Uani d . 1.000 A 1
C C13 0.2926(3) 0.2508(2) 0.0190(2) 0.0698(11) Uani d . 1.000 A 1
O O4 0.62408(19) 0.06613(17) 0.33983(17) 0.0884(9) Uani d D 1.000 . .
O O5 0.1439(2) 0.88143(19) -0.10061(18) 0.0923(9) Uani d . 1.000 . .
O O6 0.2621(2) 0.95766(17) -0.07833(19) 0.0932(9) Uani d . 1.000 . .
N N3 0.4627(2) 0.4603(2) 0.15030(18) 0.0831(10) Uani d . 1.000 . .
N N4 0.22268(19) 0.87913(19) -0.07013(16) 0.0643(8) Uani d . 1.000 . .
C C14 0.5837(2) 0.3448(2) 0.2357(2) 0.0644(9) Uani d . 1.000 . .
C C15 0.6250(2) 0.2482(2) 0.2825(2) 0.0655(10) Uani d . 1.000 . .
C C16 0.5807(2) 0.1583(2) 0.29194(19) 0.0639(9) Uani d . 1.000 . .
C C17 0.4949(2) 0.1654(2) 0.2526(2) 0.0681(10) Uani d . 1.000 . .
C C18 0.4553(2) 0.2618(2) 0.20622(19) 0.0667(10) Uani d . 1.000 . .
C C19 0.4968(2) 0.3534(2) 0.19782(18) 0.0628(9) Uani d . 1.000 . .
C C20 0.3792(3) 0.4787(3) 0.1257(3) 0.0897(14) Uani d . 1.000 . .
C C21 0.3415(3) 0.5865(2) 0.0741(2) 0.0749(11) Uani d . 1.000 . .
C C22 0.3926(2) 0.6749(3) 0.0635(2) 0.0764(13) Uani d . 1.000 . .
C C23 0.3554(2) 0.7735(2) 0.01514(19) 0.0649(10) Uani d . 1.000 . .
C C24 0.2691(2) 0.7782(2) -0.02215(18) 0.0562(8) Uani d . 1.000 . .
C C25 0.2217(2) 0.6907(2) -0.0134(2) 0.0692(11) Uani d . 1.000 . .
C C26 0.2566(3) 0.5968(3) 0.0359(2) 0.0811(12) Uani d . 1.000 . .
O O7 -0.10722(19) -0.36719(16) 0.78633(17) 0.0856(9) Uani d D 1.000 . .
O O8 0.1778(2) 0.53834(18) 0.3923(2) 0.1027(10) Uani d . 1.000 . .
O O9 0.35460(18) 0.47295(17) 0.38559(18) 0.0875(9) Uani d . 1.000 . .
N N5 0.00532(19) 0.04052(17) 0.62254(16) 0.0615(8) Uani d . 1.000 . .
N N6 0.2508(2) 0.46369(18) 0.40531(17) 0.0678(9) Uani d D 1.000 . .
C C27 0.0410(2) -0.1359(2) 0.72341(19) 0.0608(9) Uani d . 1.000 . .
C C28 0.0131(2) -0.2363(2) 0.7640(2) 0.0670(10) Uani d . 1.000 . .
C C29 -0.0768(2) -0.2677(2) 0.74937(19) 0.0616(9) Uani d . 1.000 . .
C C30 -0.1403(2) -0.1970(2) 0.6974(2) 0.0662(10) Uani d . 1.000 . .
C C31 -0.1132(2) -0.0948(2) 0.65762(19) 0.0595(9) Uani d . 1.000 . .
C C32 -0.0199(2) -0.0636(2) 0.66785(18) 0.0560(8) Uani d . 1.000 . .
C C33 0.1125(2) 0.0584(2) 0.58926(19) 0.0595(9) Uani d . 1.000 . .
C C34 0.1457(2) 0.1640(2) 0.54077(18) 0.0553(8) Uani d . 1.000 . .
C C35 0.2643(2) 0.1772(2) 0.49720(19) 0.0605(9) Uani d . 1.000 . .
C C36 0.3001(2) 0.2740(2) 0.45158(19) 0.0593(9) Uani d . 1.000 . .
C C37 0.2141(2) 0.3600(2) 0.44933(19) 0.0573(9) Uani d D 1.000 . .
C C38 0.0943(2) 0.3494(2) 0.4904(2) 0.0683(10) Uani d . 1.000 . .
C C39 0.0611(2) 0.2517(2) 0.5364(2) 0.0649(10) Uani d . 1.000 . .
O O10A -0.013(2) 0.073(2) 0.8503(14) 0.077(3) Uani d P 0.669(10) B 2
O O11A 0.3512(13) 0.9451(6) 0.4143(11) 0.085(2) Uani d P 0.669(10) B 2
O O12A 0.524(2) 0.871(2) 0.408(2) 0.090(3) Uani d P 0.669(10) B 2
N N7A 0.1472(4) 0.4600(5) 0.6493(3) 0.0602(18) Uani d P 0.669(10) B 2
N N8A 0.416(3) 0.8789(18) 0.4259(18) 0.059(4) Uani d P 0.669(10) B 2
C C40A 0.20184(19) 0.2548(4) 0.7124(4) 0.0589(9) Uani d GP 0.669(10) B 2
C C41A 0.1522(3) 0.1631(3) 0.7650(4) 0.0589(9) Uani d GP 0.669(10) B 2
C C42A 0.0300(4) 0.1659(2) 0.8035(4) 0.0589(9) Uani d GP 0.669(10) B 2
C C43A -0.04275(19) 0.2603(3) 0.7893(4) 0.0589(9) Uani d GP 0.669(10) B 2
C C44A 0.0068(3) 0.3520(2) 0.7366(4) 0.0589(9) Uani d GP 0.669(10) B 2
C C45A 0.1291(4) 0.3493(3) 0.6982(4) 0.0589(9) Uani d GP 0.669(10) B 2
C C46A 0.2461(5) 0.4821(5) 0.6344(3) 0.0642(17) Uani d P 0.669(10) B 2
C C47A 0.2851(6) 0.5852(3) 0.5794(2) 0.0548(19) Uani d GP 0.669(10) B 2
C C48A 0.4047(6) 0.5938(3) 0.5513(3) 0.0621(19) Uani d GP 0.669(10) B 2
C C49A 0.4460(5) 0.6894(4) 0.5002(5) 0.0632(17) Uani d GP 0.669(10) B 2
C C50A 0.3679(6) 0.7764(3) 0.4772(6) 0.071(3) Uani d GP 0.669(10) B 2
C C51A 0.2484(5) 0.7678(4) 0.5053(5) 0.075(3) Uani d GP 0.669(10) B 2
C C52A 0.2070(5) 0.6722(4) 0.5564(4) 0.066(2) Uani d GP 0.669(10) B 2
O O10 -0.009(5) 0.077(5) 0.867(3) 0.077(3) Uani d P 0.331(10) B 1
O O11 0.339(3) 0.9712(15) 0.410(3) 0.085(2) Uani d P 0.331(10) B 1
O O12 0.510(5) 0.872(5) 0.396(5) 0.090(3) Uani d P 0.331(10) B 1
N N7 0.2033(10) 0.4293(8) 0.6474(7) 0.063(4) Uani d DP 0.331(10) B 1
N N8 0.404(6) 0.862(4) 0.436(4) 0.059(4) Uani d P 0.331(10) B 1
C C40 0.1942(4) 0.2784(7) 0.7093(8) 0.0628(19) Uani d GDP 0.331(10) B 1
C C41 0.1664(6) 0.1777(5) 0.7574(9) 0.0628(19) Uani d GP 0.331(10) B 1
C C42 0.0488(7) 0.1596(4) 0.7991(9) 0.0628(19) Uani d GP 0.331(10) B 1
C C43 -0.0410(4) 0.2423(7) 0.7926(9) 0.0628(19) Uani d GP 0.331(10) B 1
C C44 -0.0132(6) 0.3431(5) 0.7445(9) 0.0628(19) Uani d GP 0.331(10) B 1
C C45 0.1044(8) 0.3612(4) 0.7029(8) 0.0628(19) Uani d GP 0.331(10) B 1
C C46 0.1522(7) 0.5239(11) 0.6291(6) 0.054(3) Uani d P 0.331(10) B 1
C C47 0.2226(11) 0.6094(7) 0.5811(5) 0.054(4) Uani d GP 0.331(10) B 1
C C48 0.3447(11) 0.5931(4) 0.5595(6) 0.062(4) Uani d GP 0.331(10) B 1
C C49 0.4103(7) 0.6765(6) 0.5103(8) 0.064(4) Uani d GP 0.331(10) B 1
C C50 0.3539(7) 0.7762(5) 0.4827(9) 0.034(3) Uani d GP 0.331(10) B 1
C C51 0.2319(7) 0.7926(6) 0.5043(8) 0.049(3) Uani d GP 0.331(10) B 1
C C52 0.1662(7) 0.7092(9) 0.5535(6) 0.066(4) Uani d GP 0.331(10) B 1
H H1 0.55590 -0.04590 0.12530 0.0740 Uiso c RU 1.000 A 1
H HO1 0.44750 -0.40100 0.31640 0.1250 Uiso d RDU 1.000 A 1
H H2 0.62010 -0.21740 0.18990 0.0810 Uiso c RU 1.000 A 1
H H4 0.28340 -0.27760 0.30630 0.0770 Uiso c RU 1.000 A 1
H H5 0.22190 -0.11010 0.23710 0.0750 Uiso c RU 1.000 A 1
H H7 0.22210 0.00750 0.10530 0.0720 Uiso c RU 1.000 A 1
H H9 0.10040 0.12350 0.01830 0.0770 Uiso c RU 1.000 A 1
H H10 0.03810 0.28650 -0.06050 0.0780 Uiso c RU 1.000 A 1
H H12 0.30080 0.40290 -0.04430 0.0850 Uiso c RU 1.000 A 1
H H13 0.35720 0.24150 0.03850 0.0840 Uiso c RU 1.000 A 1
H HO4 0.58390 0.02360 0.34280 0.1330 Uiso d RDU 1.000 . .
H H14 0.61460 0.40460 0.22960 0.0770 Uiso c RU 1.000 . .
H H15 0.68310 0.24370 0.30790 0.0790 Uiso c RU 1.000 . .
H H17 0.46490 0.10560 0.25770 0.0820 Uiso c RU 1.000 . .
H H18 0.39870 0.26600 0.17940 0.0800 Uiso c RU 1.000 . .
H H20 0.33560 0.42470 0.13870 0.1080 Uiso c RU 1.000 . .
H H22 0.45140 0.66760 0.08890 0.0920 Uiso c RU 1.000 . .
H H23 0.38710 0.83310 0.00830 0.0780 Uiso c RU 1.000 . .
H H25 0.16580 0.69650 -0.04140 0.0830 Uiso c RU 1.000 . .
H H26 0.22240 0.53820 0.04390 0.0970 Uiso c RU 1.000 . .
H HO7 -0.06020 -0.39870 0.81320 0.1280 Uiso d RDU 1.000 . .
H H27 0.10170 -0.11560 0.73310 0.0730 Uiso c RU 1.000 . .
H H28 0.05430 -0.28330 0.80120 0.0800 Uiso c RU 1.000 . .
H H30 -0.20170 -0.21750 0.68880 0.0790 Uiso c RU 1.000 . .
H H31 -0.15790 -0.04680 0.62380 0.0710 Uiso c RU 1.000 . .
H H33 0.17150 0.00280 0.59590 0.0710 Uiso c RU 1.000 . .
H H35 0.32130 0.11850 0.49910 0.0730 Uiso c RU 1.000 . .
H H36 0.38010 0.28180 0.42290 0.0710 Uiso c RU 1.000 . .
H H38 0.03760 0.40790 0.48660 0.0820 Uiso c RU 1.000 . .
H H39 -0.01880 0.24400 0.56500 0.0780 Uiso c RU 1.000 . .
H H1A0 0.04250 0.02610 0.85250 0.1150 Uiso c RUP 0.669(10) B 2
H H40A 0.28370 0.25300 0.68660 0.0710 Uiso c RUP 0.669(10) B 2
H H41A 0.20090 0.10000 0.77450 0.0710 Uiso c RUP 0.669(10) B 2
H H43A -0.12460 0.26210 0.81500 0.0710 Uiso c RUP 0.669(10) B 2
H H44A -0.04180 0.41520 0.72710 0.0710 Uiso c RUP 0.669(10) B 2
H H46A 0.29820 0.43130 0.65890 0.0770 Uiso c RUP 0.669(10) B 2
H H48A 0.45690 0.53560 0.56660 0.0750 Uiso c RUP 0.669(10) B 2
H H49A 0.52600 0.69520 0.48140 0.0760 Uiso c RUP 0.669(10) B 2
H H51A 0.19610 0.82600 0.48990 0.0900 Uiso c RUP 0.669(10) B 2
H H52A 0.12700 0.66640 0.57520 0.0790 Uiso c RUP 0.669(10) B 2
H H10A 0.03870 0.02400 0.87210 0.1150 Uiso c RUP 0.331(10) B 1
H H40 0.27290 0.29050 0.68140 0.0750 Uiso c RUP 0.331(10) B 1
H H41 0.22650 0.12230 0.76170 0.0750 Uiso c RUP 0.331(10) B 1
H H43 -0.11970 0.23030 0.82050 0.0750 Uiso c RUP 0.331(10) B 1
H H44 -0.07330 0.39850 0.74020 0.0750 Uiso c RUP 0.331(10) B 1
H H46 0.07020 0.53720 0.64660 0.0650 Uiso c RUP 0.331(10) B 1
H H48 0.38240 0.52640 0.57800 0.0750 Uiso c RUP 0.331(10) B 1
H H49 0.49190 0.66560 0.49580 0.0770 Uiso c RUP 0.331(10) B 1
H H51 0.19420 0.85930 0.48580 0.0580 Uiso c RUP 0.331(10) B 1
H H52 0.08460 0.72010 0.56800 0.0800 Uiso c RUP 0.331(10) B 1

loop_
_atom_type_symbol
_atom_type_description
_atom_type_scat_dispersion_real
_atom_type_scat_dispersion_imag
_atom_type_scat_source
C C 0.0033 0.0016 ' International Tables Vol C Tables 4.2.6.8 and 6.1.1.4'
H H 0.0000 0.0000 ' International Tables Vol C Tables 4.2.6.8 and 6.1.1.4'
N N 0.0061 0.0033 ' International Tables Vol C Tables 4.2.6.8 and 6.1.1.4'
O O 0.0106 0.0060 ' International Tables Vol C Tables 4.2.6.8 and 6.1.1.4'

loop_
_exptl_crystal_face_index_h
_exptl_crystal_face_index_k
_exptl_crystal_face_index_l
_exptl_crystal_face_perp_dist
0 5 -6 0.1750
-1 3 5 0.2600
0 -3 -5 0.2560
7 1 2 0.2230
-3 -1 -2 0.2980
0 -1 0 0.2930
7 2 5 0.2820
7 -3 5 0.2720
0 -4 3 0.2020
-5 -3 -4 0.2950
0 -3 4 0.2020
-1 -1 7 0.2460
2 2 5 0.3200
1 1 1 0.3670
-1 3 4 0.2600
1 6 7 0.2970

loop_
_geom_angle_atom_site_label_1
_geom_angle_atom_site_label_2
_geom_angle_atom_site_label_3
_geom_angle
_geom_angle_publ_flag
C3 O1 HO1 111.00 no
C16 O4 HO4 104.00 no
C29 O7 HO7 105.00 no
C42A O10A H1A0 109.00 no
C42 O10 H10A 110.00 no
C6 N1 C7 118.8(2) no
O2 N2 C11 119.3(3) no
O3 N2 C11 118.5(3) no
O2 N2 O3 122.2(3) no
C19 N3 C20 119.7(3) no
O6 N4 C24 119.3(3) no
O5 N4 O6 122.4(3) no
O5 N4 C24 118.3(2) no
C32 N5 C33 118.8(2) no
O8 N6 C37 119.4(3) no
O9 N6 C37 118.3(2) no
O8 N6 O9 122.3(3) no
C45A N7A C46A 114.8(6) no
O12A N8A C50A 113(2) no
O11A N8A C50A 115(3) no
O11A N8A O12A 132(3) no
C45 N7 C46 106.0(10) no
O11 N8 O12 105(5) no
O11 N8 C50 126(6) no
O12 N8 C50 129(6) no
C2 C1 C6 121.4(3) no
C1 C2 C3 119.3(3) no
C2 C3 C4 120.2(3) no
O1 C3 C4 122.4(3) no
O1 C3 C2 117.4(3) no
C3 C4 C5 119.8(3) no
C4 C5 C6 121.2(3) no
C1 C6 C5 117.9(2) no
N1 C6 C1 117.1(2) no
N1 C6 C5 125.0(3) no
N1 C7 C8 121.5(3) no
C9 C8 C13 118.4(3) no
C7 C8 C13 122.6(3) no
C7 C8 C9 119.0(2) no
C8 C9 C10 121.4(3) no
C9 C10 C11 118.4(3) no
N2 C11 C12 120.1(2) no
C10 C11 C12 121.6(3) no
N2 C11 C10 118.3(3) no
C11 C12 C13 118.7(3) no
C8 C13 C12 121.3(3) no
C6 C1 H1 119.00 no
C2 C1 H1 119.00 no
C1 C2 H2 120.00 no
C3 C2 H2 120.00 no
C3 C4 H4 120.00 no
C5 C4 H4 120.00 no
C4 C5 H5 119.00 no
C6 C5 H5 119.00 no
N1 C7 H7 119.00 no
C8 C7 H7 119.00 no
C10 C9 H9 119.00 no
C8 C9 H9 119.00 no
C9 C10 H10 121.00 no
C11 C10 H10 121.00 no
C13 C12 H12 121.00 no
C11 C12 H12 121.00 no
C8 C13 H13 119.00 no
C12 C13 H13 119.00 no
C15 C14 C19 120.6(3) no
C14 C15 C16 120.7(3) no
C15 C16 C17 119.4(3) no
O4 C16 C17 123.0(3) no
O4 C16 C15 117.6(3) no
C16 C17 C18 119.1(3) no
C17 C18 C19 122.3(3) no
C14 C19 C18 117.9(2) no
N3 C19 C18 127.9(3) no
N3 C19 C14 114.2(2) no
N3 C20 C21 122.3(4) no
C20 C21 C22 122.0(3) no
C20 C21 C26 118.1(3) no
C22 C21 C26 120.0(3) no
C21 C22 C23 120.3(3) no
C22 C23 C24 116.7(3) no
N4 C24 C23 119.6(2) no
C23 C24 C25 122.6(3) no
N4 C24 C25 117.8(2) no
C24 C25 C26 119.7(3) no
C21 C26 C25 120.8(3) no
C19 C14 H14 120.00 no
C15 C14 H14 120.00 no
C14 C15 H15 120.00 no
C16 C15 H15 120.00 no
C18 C17 H17 120.00 no
C16 C17 H17 120.00 no
C19 C18 H18 119.00 no
C17 C18 H18 119.00 no
C21 C20 H20 119.00 no
N3 C20 H20 119.00 no
C23 C22 H22 120.00 no
C21 C22 H22 120.00 no
C22 C23 H23 122.00 no
C24 C23 H23 122.00 no
C26 C25 H25 120.00 no
C24 C25 H25 120.00 no
C25 C26 H26 120.00 no
C21 C26 H26 120.00 no
C28 C27 C32 121.3(3) no
C27 C28 C29 119.8(3) no
C28 C29 C30 119.9(3) no
O7 C29 C30 117.5(3) no
O7 C29 C28 122.6(3) no
C29 C30 C31 120.2(3) no
C30 C31 C32 120.6(3) no
C27 C32 C31 118.1(2) no
N5 C32 C27 124.4(3) no
N5 C32 C31 117.5(2) no
N5 C33 C34 122.0(3) no
C35 C34 C39 118.8(2) no
C33 C34 C35 119.5(2) no
C33 C34 C39 121.7(2) no
C34 C35 C36 121.9(3) no
C35 C36 C37 118.1(3) no
C36 C37 C38 121.6(3) no
N6 C37 C36 118.7(2) no
N6 C37 C38 119.8(2) no
C37 C38 C39 119.1(3) no
C34 C39 C38 120.6(3) no
C32 C27 H27 119.00 no
C28 C27 H27 119.00 no
C29 C28 H28 120.00 no
C27 C28 H28 120.00 no
C29 C30 H30 120.00 no
C31 C30 H30 120.00 no
C30 C31 H31 120.00 no
C32 C31 H31 120.00 no
N5 C33 H33 119.00 no
C34 C33 H33 119.00 no
C36 C35 H35 119.00 no
C34 C35 H35 119.00 no
C35 C36 H36 121.00 no
C37 C36 H36 121.00 no
C37 C38 H38 120.00 no
C39 C38 H38 121.00 no
C38 C39 H39 120.00 no
C34 C39 H39 120.00 no
C41A C40A C45A 120.0(4) no
C40A C41A C42A 120.0(4) no
O10A C42A C43A 122.7(12) no
C41A C42A C43A 120.1(4) no
O10A C42A C41A 117.1(12) no
C42A C43A C44A 120.0(4) no
C43A C44A C45A 120.0(3) no
N7A C45A C44A 104.2(4) no
N7A C45A C40A 135.9(5) no
C40A C45A C44A 120.0(4) no
N7A C46A C47A 123.1(6) no
C48A C47A C52A 120.0(4) no
C46A C47A C52A 122.4(6) no
C46A C47A C48A 117.6(5) no
C47A C48A C49A 120.0(5) no
C48A C49A C50A 120.1(7) no
N8A C50A C49A 117.9(15) no
N8A C50A C51A 122.0(15) no
C49A C50A C51A 120.0(6) no
C50A C51A C52A 120.0(6) no
C47A C52A C51A 120.0(6) no
C45A C40A H40A 120.00 no
C41A C40A H40A 120.00 no
C40A C41A H41A 120.00 no
C42A C41A H41A 120.00 no
C44A C43A H43A 120.00 no
C42A C43A H43A 120.00 no
C43A C44A H44A 120.00 no
C45A C44A H44A 120.00 no
C47A C46A H46A 118.00 no
N7A C46A H46A 118.00 no
C49A C48A H48A 120.00 no
C47A C48A H48A 120.00 no
C50A C49A H49A 120.00 no
C48A C49A H49A 120.00 no
C50A C51A H51A 120.00 no
C52A C51A H51A 120.00 no
C51A C52A H52A 120.00 no
C47A C52A H52A 120.00 no
C41 C40 C45 120.0(8) no
C40 C41 C42 120.0(7) no
O10 C42 C41 134(3) no
C41 C42 C43 120.0(8) no
O10 C42 C43 105(3) no
C42 C43 C44 120.0(8) no
C43 C44 C45 120.0(7) no
N7 C45 C44 154.3(8) no
C40 C45 C44 120.0(8) no
N7 C45 C40 85.7(8) no
N7 C46 C47 119.8(10) no
C46 C47 C52 118.5(11) no
C48 C47 C52 120.0(9) no
C46 C47 C48 121.5(9) no
C47 C48 C49 120.0(8) no
C48 C49 C50 120.0(10) no
N8 C50 C49 127(3) no
N8 C50 C51 113(3) no
C49 C50 C51 120.1(9) no
C50 C51 C52 120.0(8) no
C47 C52 C51 120.0(10) no
C41 C40 H40 120.00 no
C45 C40 H40 120.00 no
C40 C41 H41 120.00 no
C42 C41 H41 120.00 no
C42 C43 H43 120.00 no
C44 C43 H43 120.00 no
C43 C44 H44 120.00 no
C45 C44 H44 120.00 no
N7 C46 H46 120.00 no
C47 C46 H46 120.00 no
C47 C48 H48 120.00 no
C49 C48 H48 120.00 no
C48 C49 H49 120.00 no
C50 C49 H49 120.00 no
C50 C51 H51 120.00 no
C52 C51 H51 120.00 no
C47 C52 H52 120.00 no
C51 C52 H52 120.00 no

loop_
_geom_bond_atom_site_label_1
_geom_bond_atom_site_label_2
_geom_bond_distance
_geom_bond_publ_flag
O1 C3 1.361(3) no
O2 N2 1.210(4) no
O3 N2 1.222(4) no
O1 HO1 0.8100 no
O4 C16 1.359(4) no
O5 N4 1.230(4) no
O6 N4 1.213(4) no
O4 HO4 0.8200 no
O7 C29 1.367(4) no
O8 N6 1.212(4) no
O9 N6 1.224(4) no
O7 HO7 0.8200 no
O10A C42A 1.36(3) no
O11A N8A 1.08(3) no
O12A N8A 1.24(5) no
O10A H1A0 0.8200 no
O10 C42 1.40(6) no
O11 N8 1.53(7) no
O12 N8 1.23(10) no
O10 H10A 0.8200 no
N1 C6 1.414(4) no
N1 C7 1.276(4) no
N2 C11 1.449(4) no
N3 C19 1.461(4) no
N3 C20 1.187(5) no
N4 C24 1.454(4) no
N5 C32 1.415(4) no
N5 C33 1.273(4) no
N6 C37 1.450(4) no
N7A C46A 1.240(9) no
N7A C45A 1.483(8) no
N8A C50A 1.50(3) no
N7 C46 1.286(18) no
N7 C45 1.520(16) no
N8 C50 1.32(6) no
C1 C6 1.383(4) no
C1 C2 1.392(4) no
C2 C3 1.376(4) no
C3 C4 1.393(4) no
C4 C5 1.367(4) no
C5 C6 1.400(4) no
C7 C8 1.460(4) no
C8 C13 1.396(4) no
C8 C9 1.386(4) no
C9 C10 1.367(4) no
C10 C11 1.384(4) no
C11 C12 1.384(4) no
C12 C13 1.358(4) no
C1 H1 0.9300 no
C2 H2 0.9300 no
C4 H4 0.9300 no
C5 H5 0.9300 no
C7 H7 0.9300 no
C9 H9 0.9300 no
C10 H10 0.9300 no
C12 H12 0.9300 no
C13 H13 0.9300 no
C14 C15 1.382(4) no
C14 C19 1.384(4) no
C15 C16 1.383(4) no
C16 C17 1.392(4) no
C17 C18 1.371(4) no
C18 C19 1.390(4) no
C20 C21 1.505(5) no
C21 C26 1.360(5) no
C21 C22 1.407(5) no
C22 C23 1.394(5) no
C23 C24 1.383(4) no
C24 C25 1.378(4) no
C25 C26 1.346(5) no
C14 H14 0.9300 no
C15 H15 0.9300 no
C17 H17 0.9300 no
C18 H18 0.9300 no
C20 H20 0.9300 no
C22 H22 0.9300 no
C23 H23 0.9300 no
C25 H25 0.9300 no
C26 H26 0.9300 no
C27 C32 1.395(4) no
C27 C28 1.371(4) no
C28 C29 1.389(4) no
C29 C30 1.372(4) no
C30 C31 1.390(4) no
C31 C32 1.389(4) no
C33 C34 1.466(4) no
C34 C39 1.389(4) no
C34 C35 1.386(4) no
C35 C36 1.368(4) no
C36 C37 1.381(4) no
C37 C38 1.390(4) no
C38 C39 1.368(4) no
C27 H27 0.9300 no
C28 H28 0.9300 no
C30 H30 0.9300 no
C31 H31 0.9300 no
C33 H33 0.9300 no
C35 H35 0.9300 no
C36 H36 0.9300 no
C38 H38 0.9300 no
C39 H39 0.9300 no
C40A C41A 1.390(7) no
C40A C45A 1.391(7) no
C41A C42A 1.389(7) no
C42A C43A 1.390(6) no
C43A C44A 1.390(6) no
C44A C45A 1.390(7) no
C46A C47A 1.476(7) no
C47A C48A 1.391(10) no
C47A C52A 1.390(8) no
C48A C49A 1.390(8) no
C49A C50A 1.390(9) no
C50A C51A 1.390(11) no
C51A C52A 1.390(8) no
C40A H40A 0.9300 no
C41A H41A 0.9300 no
C43A H43A 0.9300 no
C44A H44A 0.9300 no
C46A H46A 0.9300 no
C48A H48A 0.9300 no
C49A H49A 0.9300 no
C51A H51A 0.9300 no
C52A H52A 0.9300 no
C40 C45 1.390(12) no
C40 C41 1.389(13) no
C41 C42 1.390(15) no
C42 C43 1.390(12) no
C43 C44 1.390(14) no
C44 C45 1.390(15) no
C46 C47 1.444(16) no
C47 C52 1.391(15) no
C47 C48 1.391(19) no
C48 C49 1.390(14) no
C49 C50 1.390(12) no
C50 C51 1.390(14) no
C51 C52 1.390(14) no
C40 H40 0.9300 no
C41 H41 0.9300 no
C43 H43 0.9300 no
C44 H44 0.9300 no
C46 H46 0.9300 no
C48 H48 0.9300 no
C49 H49 0.9300 no
C51 H51 0.9300 no
C52 H52 0.9300 no

loop_
_geom_hbond_atom_site_label_D
_geom_hbond_atom_site_label_H
_geom_hbond_atom_site_label_A
_geom_hbond_site_symmetry_A
_geom_hbond_distance_DH
_geom_hbond_distance_HA
_geom_hbond_distance_DA
_geom_hbond_angle_DHA
_geom_hbond_publ_flag
O1 HO1 O9 1_545 0.81 2.05 2.836(3) 163 yes
O4 HO4 O12A 1_545 0.82 2.16 2.89(3) 148 yes
O7 HO7 O3 1_546 0.82 2.06 2.832(4) 158 yes
C1 H1 O6 2_665 0.93 2.53 3.417(4) 159 yes
C14 H14 O2 2_665 0.93 2.59 3.289(4) 132 yes
C49A H49A O12A . 0.93 2.30 2.63(3) 100 no
C2 H2 Cg2 2_655 0.93 3.00 3.610(3) 125 yes
C15 H15 Cg8 2_666 0.93 2.99 3.665(4) 131 yes
C36 H36 Cg3 1_555 0.93 2.81 3.487(3) 130 yes
C43A H43A Cg4 2_566 0.93 2.80 3.539(5) 137 yes
C43 H43 Cg4 2_566 0.93 2.94 3.590(11) 128 yes

loop_
_geom_torsion_atom_site_label_1
_geom_torsion_atom_site_label_2
_geom_torsion_atom_site_label_3
_geom_torsion_atom_site_label_4
_geom_torsion
_geom_torsion_publ_flag
C7 N1 C6 C1 149.3(3) no
C7 N1 C6 C5 -30.5(4) no
C6 N1 C7 C8 -179.1(2) no
O2 N2 C11 C10 -168.2(3) no
O3 N2 C11 C10 13.3(4) no
O2 N2 C11 C12 12.2(4) no
O3 N2 C11 C12 -166.3(3) no
C20 N3 C19 C14 -170.7(3) no
C20 N3 C19 C18 11.5(5) no
C19 N3 C20 C21 -178.3(3) no
O5 N4 C24 C23 -178.2(3) no
O5 N4 C24 C25 -0.2(4) no
O6 N4 C24 C23 1.4(4) no
O6 N4 C24 C25 179.5(3) no
C33 N5 C32 C31 -145.5(3) no
C32 N5 C33 C34 179.5(2) no
C33 N5 C32 C27 35.9(4) no
O9 N6 C37 C38 166.6(3) no
O8 N6 C37 C36 171.0(3) no
O9 N6 C37 C36 -11.6(4) no
O8 N6 C37 C38 -10.8(4) no
C45A N7A C46A C47A 174.5(4) no
C46A N7A C45A C44A 159.3(5) no
C46A N7A C45A C40A -19.8(9) no
O11A N8A C50A C51A 2(3) no
O12A N8A C50A C49A 2(3) no
O11A N8A C50A C49A -175.6(18) no
O12A N8A C50A C51A 179.1(19) no
C2 C1 C6 N1 -175.4(2) no
C2 C1 C6 C5 4.3(4) no
C6 C1 C2 C3 -2.2(4) no
C1 C2 C3 C4 -1.5(4) no
C1 C2 C3 O1 179.3(2) no
C2 C3 C4 C5 2.8(4) no
O1 C3 C4 C5 -178.0(3) no
C3 C4 C5 C6 -0.5(4) no
C4 C5 C6 C1 -3.0(4) no
C4 C5 C6 N1 176.7(3) no
N1 C7 C8 C13 -0.7(4) no
N1 C7 C8 C9 177.2(3) no
C9 C8 C13 C12 2.3(4) no
C7 C8 C9 C10 178.6(3) no
C13 C8 C9 C10 -3.4(4) no
C7 C8 C13 C12 -179.9(3) no
C8 C9 C10 C11 1.1(4) no
C9 C10 C11 N2 -177.1(3) no
C9 C10 C11 C12 2.4(4) no
N2 C11 C12 C13 176.0(3) no
C10 C11 C12 C13 -3.6(4) no
C11 C12 C13 C8 1.2(4) no
C19 C14 C15 C16 0.3(4) no
C15 C14 C19 N3 -179.8(3) no
C15 C14 C19 C18 -1.7(4) no
C14 C15 C16 C17 0.9(4) no
C14 C15 C16 O4 -179.2(3) no
C15 C16 C17 C18 -0.7(4) no
O4 C16 C17 C18 179.4(3) no
C16 C17 C18 C19 -0.7(4) no
C17 C18 C19 N3 179.7(3) no
C17 C18 C19 C14 2.0(4) no
N3 C20 C21 C26 170.0(4) no
N3 C20 C21 C22 -9.0(6) no
C20 C21 C22 C23 179.9(3) no
C22 C21 C26 C25 1.0(5) no
C26 C21 C22 C23 0.9(5) no
C20 C21 C26 C25 -178.1(3) no
C21 C22 C23 C24 -1.1(4) no
C22 C23 C24 N4 177.5(2) no
C22 C23 C24 C25 -0.5(4) no
N4 C24 C25 C26 -175.7(3) no
C23 C24 C25 C26 2.4(4) no
C24 C25 C26 C21 -2.6(5) no
C32 C27 C28 C29 0.5(4) no
C28 C27 C32 N5 -178.9(3) no
C28 C27 C32 C31 2.5(4) no
C27 C28 C29 O7 178.7(3) no
C27 C28 C29 C30 -2.5(4) no
C28 C29 C30 C31 1.4(4) no
O7 C29 C30 C31 -179.7(3) no
C29 C30 C31 C32 1.6(4) no
C30 C31 C32 C27 -3.5(4) no
C30 C31 C32 N5 177.7(2) no
N5 C33 C34 C35 -173.2(3) no
N5 C33 C34 C39 6.2(4) no
C33 C34 C35 C36 -179.6(3) no
C39 C34 C35 C36 1.1(4) no
C33 C34 C39 C38 -179.7(3) no
C35 C34 C39 C38 -0.4(4) no
C34 C35 C36 C37 -0.3(4) no
C35 C36 C37 C38 -1.2(4) no
C35 C36 C37 N6 177.0(2) no
C36 C37 C38 C39 1.9(4) no
N6 C37 C38 C39 -176.3(3) no
C37 C38 C39 C34 -1.1(4) no
C41A C40A C45A C44A 0.0(8) no
C45A C40A C41A C42A -0.1(8) no
C41A C40A C45A N7A 179.1(6) no
C40A C41A C42A C43A 0.2(8) no
C40A C41A C42A O10A 177.0(11) no
C41A C42A C43A C44A -0.1(8) no
O10A C42A C43A C44A -176.7(12) no
C42A C43A C44A C45A -0.1(8) no
C43A C44A C45A N7A -179.2(5) no
C43A C44A C45A C40A 0.1(8) no
N7A C46A C47A C48A -167.3(5) no
N7A C46A C47A C52A 13.4(7) no
C46A C47A C48A C49A -179.3(5) no
C52A C47A C48A C49A 0.0(7) no
C46A C47A C52A C51A 179.3(5) no
C48A C47A C52A C51A 0.0(7) no
C47A C48A C49A C50A 0.0(9) no
C48A C49A C50A N8A 177.2(12) no
C48A C49A C50A C51A 0.0(11) no
N8A C50A C51A C52A -177.1(13) no
C49A C50A C51A C52A 0.0(11) no
C50A C51A C52A C47A 0.0(9) no

_cod_database_fobs_code 2019961
